data_1558634
loop_
_publ_author_name
'Tsutsui, Takahiro'
'Catti, Lorenzo'
'Yoza, Kenji'
'Yoshizawa, Michito'

_publ_section_title
;
 An Atropisomeric M2L4 Cage Mixture Displaying Guest-Induced Convergence
 and Strong Guest Emission in Water
;
_journal_name_full 'Chemical Science'
_journal_paper_doi 10.1039/D0SC03223A
_journal_year 2020
_chemical_formula_sum 'C240 H168 N12 O38 Pd2'
_chemical_formula_weight 4040.66
_space_group_crystal_system tetragonal
_space_group_IT_number 82
_space_group_name_Hall 'I -4'
_space_group_name_H-M_alt 'I -4'
_atom_sites_solution_hydrogens geom
_audit_creation_method SHELXL-2018/3
_audit_update_record
;
2019-04-02 deposited with the CCDC.	2020-07-17 downloaded from the CCDC.
;
_cell_angle_alpha 90
_cell_angle_beta 90
_cell_angle_gamma 90
_cell_formula_units_Z 2
_cell_length_a 20.0773(5)
_cell_length_b 20.0773(5)
_cell_length_c 23.9655(8)
_cell_measurement_reflns_used 9948
_cell_measurement_temperature 223(1)
_cell_measurement_theta_max 25.62
_cell_measurement_theta_min 2.42
_cell_volume 9660.4(5)
_computing_structure_refinement 'SHELXL-2018/3 (Sheldrick, 2018)'
_computing_structure_solution 'SHELXT 2014/5 (Sheldrick, 2014)'
_diffrn_ambient_temperature 223(1)
_diffrn_measured_fraction_theta_full 1.000
_diffrn_measured_fraction_theta_max 0.994
_diffrn_measurement_device_type 'Bruker D8 goniometer'
_diffrn_radiation_type MoK\a
_diffrn_radiation_wavelength 0.71073
_diffrn_reflns_av_R_equivalents 0.0300
_diffrn_reflns_av_unetI/netI 0.0344
_diffrn_reflns_Laue_measured_fraction_full 1.000
_diffrn_reflns_Laue_measured_fraction_max 0.994
_diffrn_reflns_limit_h_max 25
_diffrn_reflns_limit_h_min -21
_diffrn_reflns_limit_k_max 24
_diffrn_reflns_limit_k_min -19
_diffrn_reflns_limit_l_max 29
_diffrn_reflns_limit_l_min -29
_diffrn_reflns_number 26091
_diffrn_reflns_point_group_measured_fraction_full 0.987
_diffrn_reflns_point_group_measured_fraction_max 0.954
_diffrn_reflns_theta_full 25.242
_diffrn_reflns_theta_max 26.382
_diffrn_reflns_theta_min 1.323
_exptl_absorpt_coefficient_mu 0.270
_exptl_absorpt_correction_T_max 0.987
_exptl_absorpt_correction_T_min 0.73
_exptl_absorpt_correction_type multi-scan
_exptl_crystal_colour 'pale gray'
_exptl_crystal_density_diffrn 1.389
_exptl_crystal_description plate
_exptl_crystal_F_000 4176
_exptl_crystal_size_max 0.091
_exptl_crystal_size_mid 0.080
_exptl_crystal_size_min 0.049
_refine_diff_density_max 2.467
_refine_diff_density_min -0.582
_refine_diff_density_rms 0.140
_refine_ls_abs_structure_details
;
 Refined as an inversion twin.
;
_refine_ls_abs_structure_Flack 0.48(7)
_refine_ls_extinction_method none
_refine_ls_goodness_of_fit_ref 1.332
_refine_ls_hydrogen_treatment constr
_refine_ls_matrix_type full
_refine_ls_number_parameters 1145
_refine_ls_number_reflns 9442
_refine_ls_number_restraints 4400
_refine_ls_restrained_S_all 1.341
_refine_ls_R_factor_all 0.1256
_refine_ls_R_factor_gt 0.0991
_refine_ls_shift/su_max 0.025
_refine_ls_shift/su_mean 0.003
_refine_ls_structure_factor_coef Fsqd
_refine_ls_weighting_details 'w=1/[\s^2^(Fo^2^)+(0.2000P)^2^] where P=(Fo^2^+2Fc^2^)/3'
_refine_ls_weighting_scheme calc
_refine_ls_wR_factor_gt 0.2732
_refine_ls_wR_factor_ref 0.3162
_reflns_Friedel_coverage 0.870
_reflns_Friedel_fraction_full 0.973
_reflns_Friedel_fraction_max 0.912
_reflns_number_gt 6932
_reflns_number_total 9442
_reflns_threshold_expression 'I > 2\s(I)'
_cod_data_source_file d0sc03223a2.cif
_cod_data_source_block TT236
_cod_original_cell_volume 9660.4(6)
_cod_database_code 1558634
_shelx_shelxl_version_number 2018/3
_shelx_space_group_comment
;
The symmetry employed for this shelxl refinement is uniquely defined
by the following loop, which should always be used as a source of
symmetry information in preference to the above space-group names.
They are only intended as comments.
;
_shelx_estimated_absorpt_t_min 0.976
_shelx_estimated_absorpt_t_max 0.987

loop_
_space_group_symop_operation_xyz
'x, y, z'
'-x, -y, z'
'y, -x, -z'
'-y, x, -z'
'x+1/2, y+1/2, z+1/2'
'-x+1/2, -y+1/2, z+1/2'
'y+1/2, -x+1/2, -z+1/2'
'-y+1/2, x+1/2, -z+1/2'

loop_
_atom_site_label
_atom_site_type_symbol
_atom_site_fract_x
_atom_site_fract_y
_atom_site_fract_z
_atom_site_U_iso_or_equiv
_atom_site_adp_type
_atom_site_occupancy
_atom_site_site_symmetry_order
_atom_site_calc_flag
_atom_site_refinement_flags_posn
_atom_site_refinement_flags_adp
_atom_site_refinement_flags_occupancy
_atom_site_disorder_assembly
_atom_site_disorder_group
N31 N 0.2039(12) 0.3725(14) 0.2505(10) 0.160(6) Uani 0.557(19) 1 d D U P A 1
N41 N 0.1962(16) 0.3816(18) 0.2428(12) 0.165(6) Uani 0.443(19) 1 d D U P A 2
C2A C 0.1213(11) 0.4308(11) 1.0828(11) 0.064(4) Uani 0.583(5) 1 d D U P B 1
H2AA H 0.093306 0.416201 1.111824 0.077 Uiso 0.583(5) 1 calc R U P B 1
C3A C 0.1856(11) 0.4065(13) 1.0814(10) 0.071(4) Uani 0.583(5) 1 d D U P B 1
H3AA H 0.202329 0.378138 1.109293 0.085 Uiso 0.583(5) 1 calc R U P B 1
C4A C 0.2245(13) 0.4266(12) 1.0360(9) 0.071(4) Uani 0.583(5) 1 d D U P B 1
H4AA H 0.267786 0.409605 1.031870 0.085 Uiso 0.583(5) 1 calc R U P B 1
C5A C 0.2000(12) 0.4712(12) 0.9972(10) 0.063(3) Uani 0.583(5) 1 d D U P B 1
C6A C 0.1355(12) 0.4959(12) 1.0034(11) 0.061(4) Uani 0.583(5) 1 d D U P B 1
H6AA H 0.119448 0.528017 0.978253 0.073 Uiso 0.583(5) 1 calc R U P B 1
C7A C 0.2490(12) 0.5617(10) 0.9330(8) 0.053(3) Uani 0.583(5) 1 d D U P B 1
C8A C 0.2426(12) 0.4961(9) 0.9528(11) 0.057(3) Uani 0.583(5) 1 d D U P B 1
C9A C 0.2755(12) 0.4469(12) 0.9225(9) 0.062(4) Uani 0.583(5) 1 d D U P B 1
H9AA H 0.274867 0.402870 0.935692 0.075 Uiso 0.583(5) 1 calc R U P B 1
C10A C 0.3094(12) 0.4612(12) 0.8728(9) 0.064(4) Uani 0.583(5) 1 d D U P B 1
H10A H 0.327163 0.425874 0.851805 0.077 Uiso 0.583(5) 1 calc R U P B 1
C11A C 0.3175(12) 0.5259(10) 0.8537(10) 0.059(3) Uani 0.583(5) 1 d D U P B 1
C12A C 0.2852(12) 0.5758(10) 0.8841(9) 0.058(3) Uani 0.583(5) 1 d D U P B 1
C13A C 0.2884(13) 0.6426(10) 0.8685(10) 0.064(3) Uani 0.583(5) 1 d D U P B 1
H13A H 0.310747 0.654076 0.835348 0.077 Uiso 0.583(5) 1 calc R U P B 1
C14A C 0.2596(12) 0.6929(11) 0.9004(9) 0.069(4) Uani 0.583(5) 1 d D U P B 1
H14A H 0.261819 0.736931 0.887184 0.082 Uiso 0.583(5) 1 calc R U P B 1
C15A C 0.2277(11) 0.6808(10) 0.9511(9) 0.066(3) Uani 0.583(5) 1 d D U P B 1
H15A H 0.211831 0.715127 0.974264 0.080 Uiso 0.583(5) 1 calc R U P B 1
C16A C 0.2213(13) 0.6137(9) 0.9643(10) 0.064(4) Uani 0.583(5) 1 d D U P B 1
H16A H 0.196797 0.602425 0.996415 0.077 Uiso 0.583(5) 1 calc R U P B 1
C17A C 0.3582(8) 0.5435(9) 0.8016(6) 0.066(3) Uani 0.583(5) 1 d G U P B 1
C18A C 0.4187(8) 0.5770(9) 0.7995(7) 0.067(3) Uani 0.583(5) 1 d DG U P B 1
C19A C 0.4479(4) 0.5912(5) 0.7482(9) 0.066(3) Uani 0.583(5) 1 d DG U P B 1
C20A C 0.4166(8) 0.5718(9) 0.6991(7) 0.065(3) Uani 0.583(5) 1 d DG U P B 1
C21A C 0.3561(8) 0.5382(9) 0.7013(6) 0.065(3) Uani 0.583(5) 1 d G U P B 1
C22A C 0.3269(4) 0.5241(6) 0.7525(8) 0.066(3) Uani 0.583(5) 1 d G U P B 1
H22A H 0.285989 0.501403 0.753927 0.080 Uiso 0.583(5) 1 calc R U P B 1
C23A C 0.2872(13) 0.5763(10) 0.6161(10) 0.060(3) Uani 0.583(5) 1 d D U P B 1
C24A C 0.3197(13) 0.5248(11) 0.6445(10) 0.060(3) Uani 0.583(5) 1 d D U P B 1
C25A C 0.3144(12) 0.4592(12) 0.6269(10) 0.067(4) Uani 0.583(5) 1 d D U P B 1
H25A H 0.338535 0.425117 0.644679 0.080 Uiso 0.583(5) 1 calc R U P B 1
C26A C 0.2725(12) 0.4450(13) 0.5821(9) 0.066(4) Uani 0.583(5) 1 d D U P B 1
H26A H 0.263169 0.400470 0.572856 0.079 Uiso 0.583(5) 1 calc R U P B 1
C27A C 0.2443(14) 0.4964(9) 0.5511(13) 0.062(3) Uani 0.583(5) 1 d D U P B 1
C28A C 0.2487(14) 0.5632(10) 0.5686(9) 0.059(3) Uani 0.583(5) 1 d D U P B 1
C29A C 0.2222(16) 0.6184(10) 0.5415(12) 0.072(4) Uani 0.583(5) 1 d D U P B 1
H29A H 0.202060 0.613157 0.506299 0.086 Uiso 0.583(5) 1 calc R U P B 1
C30A C 0.2250(12) 0.6811(11) 0.5657(9) 0.073(4) Uani 0.583(5) 1 d D U P B 1
H30A H 0.202057 0.716113 0.548083 0.088 Uiso 0.583(5) 1 calc R U P B 1
C31A C 0.2600(12) 0.6954(12) 0.6145(9) 0.071(4) Uani 0.583(5) 1 d D U P B 1
H31A H 0.262927 0.738543 0.629454 0.085 Uiso 0.583(5) 1 calc R U P B 1
C32A C 0.2901(13) 0.6403(10) 0.6394(10) 0.066(4) Uani 0.583(5) 1 d D U P B 1
H32A H 0.313281 0.646321 0.673152 0.079 Uiso 0.583(5) 1 calc R U P B 1
C33A C 0.1206(13) 0.4305(14) 0.4163(12) 0.069(4) Uani 0.583(5) 1 d D U P B 1
H33A H 0.092412 0.414098 0.388156 0.083 Uiso 0.583(5) 1 calc R U P B 1
C34A C 0.1850(12) 0.4072(15) 0.4219(11) 0.076(4) Uani 0.583(5) 1 d D U P B 1
H34A H 0.199754 0.372233 0.398947 0.091 Uiso 0.583(5) 1 calc R U P B 1
C35A C 0.2284(14) 0.4346(12) 0.4610(10) 0.071(4) Uani 0.583(5) 1 d D U P B 1
H35A H 0.274061 0.424337 0.459338 0.085 Uiso 0.583(5) 1 calc R U P B 1
C36A C 0.2048(15) 0.4768(13) 0.5024(11) 0.065(3) Uani 0.583(5) 1 d D U P B 1
C37A C 0.1394(15) 0.497(3) 0.4951(19) 0.065(4) Uani 0.583(5) 1 d D U P B 1
H37A H 0.121060 0.525289 0.521972 0.078 Uiso 0.583(5) 1 calc R U P B 1
C39A C 0.4706(13) 0.6515(11) 0.8615(11) 0.094(5) Uani 0.583(5) 1 d D U P B 1
H39A H 0.439778 0.674637 0.886505 0.112 Uiso 0.583(5) 1 calc R U P B 1
H39B H 0.471709 0.676226 0.826221 0.112 Uiso 0.583(5) 1 calc R U P B 1
C40A C 0.5379(13) 0.6532(18) 0.8865(10) 0.118(5) Uani 0.583(5) 1 d D U P B 1
H40A H 0.563373 0.613295 0.876463 0.142 Uiso 0.583(5) 1 calc R U P B 1
H40B H 0.562538 0.692707 0.874231 0.142 Uiso 0.583(5) 1 calc R U P B 1
C42A C 0.4875(19) 0.6032(18) 0.9609(13) 0.128(8) Uani 0.583(5) 1 d D U P B 1
H42A H 0.480602 0.607017 1.000882 0.193 Uiso 0.583(5) 1 calc R U P B 1
H42B H 0.444809 0.604256 0.942025 0.193 Uiso 0.583(5) 1 calc R U P B 1
H42C H 0.509850 0.561487 0.952785 0.193 Uiso 0.583(5) 1 calc R U P B 1
C43A C 0.5644(6) 0.5784(9) 0.7433(14) 0.087(4) Uani 0.583(5) 1 d D U P B 1
H43A H 0.567152 0.565400 0.703960 0.105 Uiso 0.583(5) 1 calc R U P B 1
H43B H 0.559690 0.537986 0.765935 0.105 Uiso 0.583(5) 1 calc R U P B 1
C44A C 0.6249(10) 0.6154(13) 0.7599(11) 0.109(5) Uani 0.583(5) 1 d D U P B 1
H44A H 0.616793 0.639753 0.794725 0.131 Uiso 0.583(5) 1 calc R U P B 1
H44B H 0.661924 0.584473 0.765950 0.131 Uiso 0.583(5) 1 calc R U P B 1
C46A C 0.7002(13) 0.6916(18) 0.7291(16) 0.121(8) Uani 0.583(5) 1 d D U P B 1
H46A H 0.710523 0.722403 0.699077 0.182 Uiso 0.583(5) 1 calc R U P B 1
H46B H 0.696152 0.715996 0.763845 0.182 Uiso 0.583(5) 1 calc R U P B 1
H46C H 0.735491 0.658920 0.732283 0.182 Uiso 0.583(5) 1 calc R U P B 1
C47A C 0.4557(13) 0.6539(11) 0.6383(12) 0.093(4) Uani 0.583(5) 1 d D U P B 1
H47A H 0.459906 0.678307 0.673571 0.111 Uiso 0.583(5) 1 calc R U P B 1
H47B H 0.416546 0.670823 0.618442 0.111 Uiso 0.583(5) 1 calc R U P B 1
C48A C 0.5159(13) 0.6636(15) 0.6042(12) 0.111(4) Uani 0.583(5) 1 d D U P B 1
H48A H 0.501019 0.686699 0.570371 0.133 Uiso 0.583(5) 1 calc R U P B 1
H48B H 0.543522 0.695529 0.624709 0.133 Uiso 0.583(5) 1 calc R U P B 1
C50A C 0.5823(18) 0.6295(16) 0.5333(11) 0.117(8) Uani 0.583(5) 1 d D U P B 1
H50A H 0.612495 0.594732 0.520945 0.176 Uiso 0.583(5) 1 calc R U P B 1
H50B H 0.545136 0.632577 0.507568 0.176 Uiso 0.583(5) 1 calc R U P B 1
H50C H 0.605790 0.671727 0.534229 0.176 Uiso 0.583(5) 1 calc R U P B 1
C2B C 0.1346(16) 0.4469(15) 1.0845(14) 0.066(4) Uani 0.417(5) 1 d D U P B 2
H2BA H 0.109240 0.429660 1.114183 0.079 Uiso 0.417(5) 1 calc R U P B 2
C3B C 0.2013(15) 0.4301(16) 1.0826(13) 0.068(4) Uani 0.417(5) 1 d D U P B 2
H3BA H 0.220351 0.401682 1.109375 0.081 Uiso 0.417(5) 1 calc R U P B 2
C4B C 0.2393(15) 0.4569(16) 1.0395(13) 0.069(4) Uani 0.417(5) 1 d D U P B 2
H4BA H 0.285355 0.449208 1.036690 0.083 Uiso 0.417(5) 1 calc R U P B 2
C5B C 0.2052(16) 0.4955(18) 1.0007(15) 0.065(4) Uani 0.417(5) 1 d D U P B 2
C6B C 0.1390(17) 0.5159(16) 1.0064(14) 0.064(4) Uani 0.417(5) 1 d D U P B 2
H6BA H 0.120368 0.548513 0.982976 0.076 Uiso 0.417(5) 1 calc R U P B 2
C7B C 0.2445(18) 0.5890(14) 0.9308(13) 0.059(3) Uani 0.417(5) 1 d D U P B 2
C8B C 0.2424(18) 0.5224(13) 0.9474(16) 0.062(3) Uani 0.417(5) 1 d D U P B 2
C9B C 0.2699(14) 0.4745(16) 0.9118(11) 0.063(4) Uani 0.417(5) 1 d D U P B 2
H9BA H 0.257918 0.429394 0.914765 0.076 Uiso 0.417(5) 1 calc R U P B 2
C10B C 0.3157(15) 0.4959(17) 0.8715(13) 0.064(4) Uani 0.417(5) 1 d D U P B 2
H10B H 0.349066 0.466596 0.859039 0.077 Uiso 0.417(5) 1 calc R U P B 2
C11B C 0.3125(18) 0.5600(15) 0.8497(13) 0.066(4) Uani 0.417(5) 1 d D U P B 2
C12B C 0.2826(17) 0.6069(15) 0.8846(13) 0.061(3) Uani 0.417(5) 1 d D U P B 2
C13B C 0.2832(19) 0.6740(14) 0.8698(17) 0.070(5) Uani 0.417(5) 1 d D U P B 2
H13B H 0.308979 0.685487 0.838510 0.084 Uiso 0.417(5) 1 calc R U P B 2
C14B C 0.2500(17) 0.7261(16) 0.8963(13) 0.074(4) Uani 0.417(5) 1 d D U P B 2
H14B H 0.252971 0.770601 0.884487 0.088 Uiso 0.417(5) 1 calc R U P B 2
C15B C 0.2121(17) 0.7062(15) 0.9417(13) 0.072(4) Uani 0.417(5) 1 d D U P B 2
H15B H 0.185552 0.737589 0.960427 0.086 Uiso 0.417(5) 1 calc R U P B 2
C16B C 0.2129(17) 0.6404(14) 0.9600(15) 0.064(4) Uani 0.417(5) 1 d D U P B 2
H16B H 0.191017 0.629993 0.993600 0.077 Uiso 0.417(5) 1 calc R U P B 2
C17B C 0.3487(10) 0.5739(13) 0.7988(9) 0.070(3) Uani 0.417(5) 1 d G U P B 2
C18B C 0.4105(11) 0.6050(12) 0.8019(9) 0.071(3) Uani 0.417(5) 1 d DG U P B 2
C19B C 0.4440(6) 0.6226(9) 0.7533(12) 0.071(3) Uani 0.417(5) 1 d DG U P B 2
C20B C 0.4157(10) 0.6091(12) 0.7016(9) 0.074(3) Uani 0.417(5) 1 d DG U P B 2
C21B C 0.3539(10) 0.5780(13) 0.6985(8) 0.071(3) Uani 0.417(5) 1 d G U P B 2
C22B C 0.3205(6) 0.5604(10) 0.7471(11) 0.072(4) Uani 0.417(5) 1 d G U P B 2
H22B H 0.278695 0.539428 0.744963 0.087 Uiso 0.417(5) 1 calc R U P B 2
C23B C 0.2788(18) 0.6038(15) 0.6147(13) 0.064(3) Uani 0.417(5) 1 d D U P B 2
C24B C 0.3159(18) 0.5563(16) 0.6440(14) 0.066(3) Uani 0.417(5) 1 d D U P B 2
C25B C 0.3081(18) 0.4888(17) 0.6316(13) 0.066(4) Uani 0.417(5) 1 d D U P B 2
H25B H 0.319383 0.455178 0.657250 0.080 Uiso 0.417(5) 1 calc R U P B 2
C26B C 0.2823(16) 0.4744(17) 0.5786(12) 0.069(4) Uani 0.417(5) 1 d D U P B 2
H26B H 0.292862 0.433679 0.561394 0.083 Uiso 0.417(5) 1 calc R U P B 2
C27B C 0.241(2) 0.5199(14) 0.5512(19) 0.066(4) Uani 0.417(5) 1 d D U P B 2
C28B C 0.244(2) 0.5873(15) 0.5662(13) 0.062(3) Uani 0.417(5) 1 d D U P B 2
C29B C 0.209(2) 0.6340(15) 0.5349(17) 0.069(4) Uani 0.417(5) 1 d D U P B 2
H29B H 0.181950 0.619071 0.505358 0.082 Uiso 0.417(5) 1 calc R U P B 2
C30B C 0.2120(18) 0.7016(16) 0.5463(13) 0.076(4) Uani 0.417(5) 1 d D U P B 2
H30B H 0.195334 0.734563 0.522203 0.091 Uiso 0.417(5) 1 calc R U P B 2
C31B C 0.2427(18) 0.7154(19) 0.5973(14) 0.077(5) Uani 0.417(5) 1 d D U P B 2
H31B H 0.239485 0.759409 0.610314 0.092 Uiso 0.417(5) 1 calc R U P B 2
C32B C 0.2775(19) 0.6705(15) 0.6309(16) 0.070(4) Uani 0.417(5) 1 d D U P B 2
H32B H 0.299443 0.684863 0.663427 0.084 Uiso 0.417(5) 1 calc R U P B 2
C33B C 0.1263(16) 0.445(2) 0.4074(17) 0.071(4) Uani 0.417(5) 1 d D U P B 2
H33B H 0.102265 0.432052 0.375631 0.085 Uiso 0.417(5) 1 calc R U P B 2
C34B C 0.1949(16) 0.4394(19) 0.4096(14) 0.075(4) Uani 0.417(5) 1 d D U P B 2
H34B H 0.218185 0.419021 0.380168 0.089 Uiso 0.417(5) 1 calc R U P B 2
C35B C 0.2292(18) 0.4638(18) 0.4555(14) 0.074(4) Uani 0.417(5) 1 d D U P B 2
H35B H 0.275562 0.457132 0.456422 0.089 Uiso 0.417(5) 1 calc R U P B 2
C36B C 0.2006(19) 0.497(2) 0.5005(16) 0.066(4) Uani 0.417(5) 1 d D U P B 2
C37B C 0.132(2) 0.497(4) 0.495(3) 0.066(4) Uani 0.417(5) 1 d D U P B 2
H37B H 0.107774 0.518321 0.523186 0.080 Uiso 0.417(5) 1 calc R U P B 2
C39B C 0.4907(16) 0.5707(18) 0.8662(12) 0.095(5) Uani 0.417(5) 1 d D U P B 2
H39C H 0.533576 0.581451 0.848919 0.114 Uiso 0.417(5) 1 calc R U P B 2
H39D H 0.475927 0.527852 0.851069 0.114 Uiso 0.417(5) 1 calc R U P B 2
C40B C 0.501(2) 0.563(2) 0.9271(13) 0.118(6) Uani 0.417(5) 1 d D U P B 2
H40C H 0.458362 0.562912 0.947351 0.141 Uiso 0.417(5) 1 calc R U P B 2
H40D H 0.526043 0.523001 0.936086 0.141 Uiso 0.417(5) 1 calc R U P B 2
C42B C 0.576(2) 0.612(2) 0.9851(18) 0.110(9) Uani 0.417(5) 1 d D U P B 2
H42D H 0.601080 0.652380 0.992348 0.165 Uiso 0.417(5) 1 calc R U P B 2
H42E H 0.547560 0.602346 1.016868 0.165 Uiso 0.417(5) 1 calc R U P B 2
H42F H 0.606488 0.575241 0.979240 0.165 Uiso 0.417(5) 1 calc R U P B 2
C43B C 0.5295(11) 0.7010(12) 0.7653(14) 0.089(5) Uani 0.417(5) 1 d D U P B 2
H43C H 0.526644 0.703947 0.806094 0.106 Uiso 0.417(5) 1 calc R U P B 2
H43D H 0.501058 0.735528 0.748936 0.106 Uiso 0.417(5) 1 calc R U P B 2
C44B C 0.5990(11) 0.708(2) 0.7464(18) 0.111(5) Uani 0.417(5) 1 d D U P B 2
H44C H 0.606426 0.684201 0.711492 0.134 Uiso 0.417(5) 1 calc R U P B 2
H44D H 0.610063 0.755525 0.740626 0.134 Uiso 0.417(5) 1 calc R U P B 2
C46B C 0.7037(12) 0.682(3) 0.776(2) 0.118(9) Uani 0.417(5) 1 d D U P B 2
H46D H 0.729546 0.663516 0.805885 0.177 Uiso 0.417(5) 1 calc R U P B 2
H46E H 0.710780 0.656433 0.741961 0.177 Uiso 0.417(5) 1 calc R U P B 2
H46F H 0.717815 0.728018 0.769115 0.177 Uiso 0.417(5) 1 calc R U P B 2
C47B C 0.5032(15) 0.581(2) 0.6419(12) 0.101(4) Uani 0.417(5) 1 d D U P B 2
H47C H 0.497605 0.538758 0.662382 0.121 Uiso 0.417(5) 1 calc R U P B 2
H47D H 0.541069 0.604116 0.658673 0.121 Uiso 0.417(5) 1 calc R U P B 2
C48B C 0.521(2) 0.5645(18) 0.5838(11) 0.113(6) Uani 0.417(5) 1 d D U P B 2
H48C H 0.565406 0.545300 0.583886 0.135 Uiso 0.417(5) 1 calc R U P B 2
H48D H 0.490037 0.529395 0.571248 0.135 Uiso 0.417(5) 1 calc R U P B 2
C50B C 0.555(2) 0.592(2) 0.4975(13) 0.117(9) Uani 0.417(5) 1 d D U P B 2
H50D H 0.555709 0.626302 0.468703 0.175 Uiso 0.417(5) 1 calc R U P B 2
H50E H 0.600777 0.582495 0.508655 0.175 Uiso 0.417(5) 1 calc R U P B 2
H50F H 0.534643 0.552224 0.483046 0.175 Uiso 0.417(5) 1 calc R U P B 2
C1F C 0.0172(8) 0.4720(9) 0.6057(4) 0.092(4) Uani 1 1 d D U . . .
C2F C 0.0840(7) 0.4711(8) 0.6252(6) 0.103(4) Uani 1 1 d D U . . .
O25 O 0.000000 0.500000 0.1690(6) 0.151(6) Uani 1 2 d S TU P . .
C3F C 0.0908(9) 0.4080(8) 0.6493(6) 0.106(4) Uani 1 1 d D U . . .
O34 O 0.1602(13) 0.382(2) 0.2904(12) 0.169(5) Uani 0.557(19) 1 d D U P A 1
O33 O 0.2670(13) 0.3657(16) 0.2631(12) 0.169(5) Uani 0.557(19) 1 d D U P A 1
O32 O 0.1836(16) 0.3646(19) 0.1991(12) 0.169(5) Uani 0.557(19) 1 d D U P A 1
C4F C 0.1273(6) 0.3945(6) 0.6984(6) 0.084(4) Uani 1 1 d D U . . .
O44 O 0.1563(19) 0.4294(19) 0.2286(14) 0.170(6) Uani 0.443(19) 1 d D U P A 2
O43 O 0.193(2) 0.355(2) 0.2927(13) 0.170(6) Uani 0.443(19) 1 d D U P A 2
O42 O 0.238(2) 0.358(2) 0.2060(15) 0.170(6) Uani 0.443(19) 1 d D U P A 2
C5F C 0.1649(8) 0.4467(5) 0.7183(6) 0.099(4) Uani 1 1 d D U . . .
C6F C 0.1600(8) 0.4403(6) 0.7774(7) 0.102(4) Uani 1 1 d D U . . .
C7F C 0.1648(7) 0.5045(7) 0.8030(7) 0.086(3) Uani 1 1 d D U . . .
C8F C 0.1563(14) 0.5702(10) 0.7826(10) 0.081(4) Uani 0.5 1 d D U P . .
C9F C 0.1556(13) 0.5776(9) 0.7239(8) 0.080(4) Uani 0.5 1 d D U P . .
C10F C 0.1609(7) 0.5147(6) 0.6992(6) 0.095(3) Uani 1 1 d D U . . .
C11F C 0.1254(8) 0.5189(6) 0.6496(5) 0.097(4) Uani 1 1 d D U . . .
C12F C 0.0964(8) 0.5815(9) 0.6479(6) 0.103(4) Uani 1 1 d D U . . .
C13F C 0.0344(8) 0.5855(8) 0.6228(7) 0.089(4) Uani 1 1 d D U . . .
C14F C -0.0142(9) 0.6260(9) 0.6461(7) 0.094(4) Uani 1 1 d D U . . .
C17F C 0.1137(8) 0.6146(7) 0.6935(8) 0.097(4) Uani 1 1 d D U . . .
C8G C 0.1695(10) 0.5449(6) 0.7537(7) 0.092(4) Uani 0.5 1 d D U P . .
C9G C 0.1406(11) 0.6074(9) 0.7472(10) 0.096(4) Uani 0.5 1 d D U P . .
N1A N 0.0958(10) 0.4741(12) 1.0454(12) 0.060(3) Uani 0.583(5) 1 d D U P B 1
N38A N 0.0995(12) 0.478(2) 0.4523(17) 0.063(4) Uani 0.583(5) 1 d D U P B 1
N1B N 0.1028(14) 0.4861(17) 1.0473(16) 0.062(4) Uani 0.417(5) 1 d D U P B 2
N38B N 0.0952(15) 0.471(3) 0.452(2) 0.067(4) Uani 0.417(5) 1 d D U P B 2
O18A O 0.4460(12) 0.5887(10) 0.8511(7) 0.079(4) Uani 0.583(5) 1 d D U P B 1
O19A O 0.5104(5) 0.6204(6) 0.7518(13) 0.070(3) Uani 0.583(5) 1 d D U P B 1
O20A O 0.4483(11) 0.5861(9) 0.6489(7) 0.078(4) Uani 0.583(5) 1 d D U P B 1
O41A O 0.5261(14) 0.6553(14) 0.9428(10) 0.131(5) Uani 0.583(5) 1 d D U P B 1
O45A O 0.6403(10) 0.6595(11) 0.7175(9) 0.119(5) Uani 0.583(5) 1 d D U P B 1
O49A O 0.5589(12) 0.6145(12) 0.5862(9) 0.129(4) Uani 0.583(5) 1 d D U P B 1
O18B O 0.4443(15) 0.6197(13) 0.8510(10) 0.076(4) Uani 0.417(5) 1 d D U P B 2
O19B O 0.5107(8) 0.6385(11) 0.7470(18) 0.078(4) Uani 0.417(5) 1 d D U P B 2
O20B O 0.4464(15) 0.6191(15) 0.6504(10) 0.084(4) Uani 0.417(5) 1 d D U P B 2
O41B O 0.5372(18) 0.6207(16) 0.9381(14) 0.123(6) Uani 0.417(5) 1 d D U P B 2
O45B O 0.6368(13) 0.6815(16) 0.7894(13) 0.114(5) Uani 0.417(5) 1 d D U P B 2
O49B O 0.5194(15) 0.6153(13) 0.5437(12) 0.112(5) Uani 0.417(5) 1 d D U P B 2
Pd01 Pd 0.000000 0.500000 1.04817(3) 0.0566(4) Uani 1 2 d S TU P . .

loop_
_atom_site_aniso_label
_atom_site_aniso_U_11
_atom_site_aniso_U_22
_atom_site_aniso_U_33
_atom_site_aniso_U_23
_atom_site_aniso_U_13
_atom_site_aniso_U_12
N31 0.160(10) 0.172(10) 0.147(10) 0.001(10) -0.009(10) 0.001(9)
N41 0.166(10) 0.175(10) 0.154(10) -0.001(10) -0.005(10) 0.004(9)
C2A 0.064(7) 0.071(7) 0.057(6) 0.009(6) 0.009(6) -0.003(6)
C3A 0.069(7) 0.078(8) 0.065(6) 0.007(6) 0.002(6) 0.007(6)
C4A 0.068(7) 0.074(7) 0.071(6) 0.008(6) 0.002(6) 0.003(6)
C5A 0.063(6) 0.067(6) 0.060(6) -0.002(6) -0.001(5) 0.000(6)
C6A 0.064(6) 0.065(7) 0.053(6) -0.004(6) -0.002(6) -0.007(6)
C7A 0.047(5) 0.057(6) 0.056(5) -0.004(5) -0.009(5) -0.001(5)
C8A 0.053(5) 0.061(6) 0.058(5) 0.006(5) -0.002(5) -0.002(5)
C9A 0.057(6) 0.057(7) 0.073(6) 0.005(6) 0.005(6) 0.002(6)
C10A 0.055(6) 0.058(7) 0.080(7) -0.004(6) 0.007(6) 0.004(6)
C11A 0.049(5) 0.062(6) 0.065(5) 0.003(5) -0.002(5) 0.000(5)
C12A 0.048(5) 0.064(6) 0.062(5) 0.003(6) -0.009(5) 0.000(5)
C13A 0.061(6) 0.061(7) 0.071(6) 0.001(6) -0.008(5) -0.001(6)
C14A 0.065(6) 0.065(7) 0.076(6) 0.003(6) -0.006(6) 0.000(6)
C15A 0.061(6) 0.065(7) 0.074(6) -0.008(6) -0.005(6) 0.001(6)
C16A 0.057(6) 0.065(7) 0.071(6) -0.003(6) -0.001(5) -0.005(6)
C17A 0.059(5) 0.070(6) 0.068(5) 0.010(5) -0.003(5) 0.000(5)
C18A 0.059(5) 0.075(6) 0.068(5) -0.002(5) -0.007(5) -0.003(5)
C19A 0.050(4) 0.074(5) 0.075(5) 0.010(6) -0.002(6) -0.007(5)
C20A 0.053(5) 0.074(6) 0.069(5) 0.011(6) 0.001(5) -0.010(5)
C21A 0.055(5) 0.070(6) 0.069(5) 0.005(5) 0.002(5) -0.008(5)
C22A 0.051(5) 0.075(6) 0.073(5) 0.005(7) -0.001(6) -0.008(5)
C23A 0.050(5) 0.067(6) 0.064(5) 0.004(5) 0.003(5) -0.003(5)
C24A 0.051(5) 0.067(6) 0.062(5) 0.010(6) 0.003(5) -0.004(6)
C25A 0.058(6) 0.066(7) 0.076(6) 0.009(6) 0.002(6) 0.002(6)
C26A 0.064(6) 0.062(7) 0.072(6) -0.002(6) 0.005(6) -0.004(6)
C27A 0.059(5) 0.068(6) 0.059(5) -0.002(6) 0.005(5) -0.005(6)
C28A 0.052(5) 0.067(6) 0.056(5) 0.006(5) 0.012(5) -0.001(5)
C29A 0.063(7) 0.078(7) 0.074(7) 0.004(6) 0.007(6) -0.003(6)
C30A 0.063(6) 0.076(7) 0.081(6) 0.014(6) 0.003(6) -0.002(6)
C31A 0.066(6) 0.073(7) 0.075(7) 0.004(6) -0.002(6) -0.002(6)
C32A 0.056(6) 0.069(7) 0.072(6) 0.000(6) 0.003(6) -0.005(6)
C33A 0.070(7) 0.072(7) 0.066(7) -0.007(6) 0.008(6) 0.004(6)
C34A 0.071(7) 0.083(7) 0.074(7) -0.004(6) 0.008(6) 0.013(7)
C35A 0.065(6) 0.075(7) 0.074(7) -0.003(6) 0.005(6) 0.006(6)
C36A 0.064(6) 0.073(6) 0.058(6) 0.004(6) 0.006(5) -0.003(6)
C37A 0.071(7) 0.072(6) 0.053(6) 0.005(6) 0.008(6) -0.003(6)
C39A 0.094(8) 0.096(8) 0.091(7) -0.015(7) -0.007(7) -0.006(7)
C40A 0.119(8) 0.120(8) 0.116(8) -0.016(8) -0.010(7) -0.002(8)
C42A 0.134(14) 0.140(14) 0.111(13) -0.014(12) -0.013(12) 0.008(13)
C43A 0.066(6) 0.098(7) 0.098(8) 0.004(8) 0.006(7) -0.004(6)
C44A 0.088(7) 0.117(8) 0.123(8) 0.009(8) 0.008(7) -0.005(7)
C46A 0.086(12) 0.128(14) 0.150(15) -0.008(14) 0.004(13) -0.024(11)
C47A 0.085(7) 0.102(7) 0.091(7) 0.016(7) 0.001(6) -0.011(7)
C48A 0.102(7) 0.122(8) 0.109(7) 0.023(7) 0.001(7) -0.008(7)
C50A 0.124(14) 0.123(14) 0.105(13) 0.046(12) 0.004(12) -0.007(13)
C2B 0.069(7) 0.071(8) 0.057(7) 0.009(7) 0.006(6) -0.003(7)
C3B 0.071(7) 0.067(8) 0.065(7) 0.000(7) 0.001(6) -0.001(7)
C4B 0.069(7) 0.070(8) 0.069(7) 0.002(7) 0.004(6) 0.002(7)
C5B 0.065(6) 0.069(7) 0.062(6) 0.000(6) -0.003(5) -0.002(6)
C6B 0.067(7) 0.069(8) 0.055(6) -0.003(7) -0.001(6) -0.006(7)
C7B 0.052(5) 0.066(6) 0.059(5) -0.005(6) -0.009(5) -0.001(6)
C8B 0.055(5) 0.067(6) 0.062(6) -0.004(6) -0.002(5) 0.001(6)
C9B 0.056(6) 0.065(6) 0.069(6) 0.002(6) 0.000(5) 0.004(6)
C10B 0.052(6) 0.066(7) 0.074(6) 0.004(6) 0.003(6) 0.003(6)
C11B 0.058(6) 0.071(6) 0.069(6) 0.005(6) -0.008(5) -0.003(6)
C12B 0.056(5) 0.066(6) 0.063(5) 0.003(6) -0.011(5) -0.005(6)
C13B 0.067(7) 0.070(8) 0.072(7) 0.004(8) -0.002(7) -0.007(7)
C14B 0.071(7) 0.071(8) 0.078(7) 0.003(7) -0.002(6) -0.006(7)
C15B 0.068(7) 0.070(7) 0.077(7) -0.004(7) -0.008(6) -0.005(7)
C16B 0.059(7) 0.067(8) 0.066(7) 0.000(7) -0.004(6) -0.001(7)
C17B 0.060(6) 0.078(6) 0.071(6) 0.004(6) -0.002(6) -0.004(6)
C18B 0.057(6) 0.083(6) 0.074(6) -0.002(6) -0.006(5) -0.009(6)
C19B 0.057(5) 0.081(6) 0.076(5) 0.005(6) -0.003(6) -0.009(5)
C20B 0.059(5) 0.089(6) 0.075(5) 0.008(6) 0.002(5) -0.013(6)
C21B 0.059(6) 0.084(6) 0.071(6) 0.005(6) 0.004(5) -0.007(6)
C22B 0.059(6) 0.082(7) 0.076(6) 0.007(7) -0.002(7) -0.012(6)
C23B 0.055(6) 0.073(6) 0.065(6) 0.003(6) 0.007(5) -0.008(6)
C24B 0.056(6) 0.074(6) 0.068(6) 0.003(6) 0.008(5) -0.004(6)
C25B 0.061(6) 0.068(7) 0.070(6) 0.002(6) 0.001(6) 0.000(6)
C26B 0.062(6) 0.072(7) 0.073(6) 0.002(6) 0.007(6) -0.001(6)
C27B 0.061(6) 0.073(7) 0.063(6) 0.004(6) 0.005(5) -0.002(6)
C28B 0.055(6) 0.072(6) 0.058(6) 0.008(6) 0.008(5) -0.001(6)
C29B 0.062(7) 0.079(7) 0.066(7) 0.008(7) 0.009(6) -0.001(7)
C30B 0.070(7) 0.084(8) 0.074(7) 0.010(7) 0.008(7) -0.003(7)
C31B 0.073(8) 0.080(8) 0.077(8) 0.004(7) 0.001(7) -0.002(7)
C32B 0.062(7) 0.073(7) 0.074(7) 0.005(6) -0.001(6) -0.005(6)
C33B 0.071(7) 0.073(8) 0.069(7) -0.005(7) 0.007(6) 0.007(7)
C34B 0.069(7) 0.078(8) 0.076(7) -0.001(7) 0.004(6) 0.010(7)
C35B 0.072(7) 0.076(8) 0.075(7) -0.001(7) 0.003(6) 0.004(7)
C36B 0.065(6) 0.071(7) 0.061(6) 0.003(6) 0.007(5) -0.001(6)
C37B 0.071(7) 0.072(7) 0.056(6) 0.005(6) 0.006(6) -0.003(7)
C39B 0.090(7) 0.104(8) 0.092(7) -0.008(7) -0.009(7) -0.001(7)
C40B 0.123(9) 0.114(9) 0.116(9) -0.017(8) -0.002(8) 0.001(8)
C42B 0.104(15) 0.108(15) 0.117(15) -0.031(14) -0.012(14) 0.012(14)
C43B 0.065(7) 0.098(8) 0.103(9) 0.005(8) 0.001(7) -0.005(7)
C44B 0.085(7) 0.119(8) 0.130(8) 0.002(8) 0.004(8) -0.005(7)
C46B 0.087(14) 0.116(15) 0.151(16) -0.003(16) -0.008(15) -0.006(13)
C47B 0.093(7) 0.114(7) 0.095(7) 0.016(7) 0.002(6) -0.006(7)
C48B 0.113(9) 0.120(9) 0.105(9) 0.025(8) -0.001(8) -0.006(8)
C50B 0.127(17) 0.123(17) 0.100(16) 0.025(15) 0.010(15) 0.008(16)
C1F 0.090(7) 0.137(10) 0.048(4) -0.005(6) 0.017(6) 0.027(6)
C2F 0.105(7) 0.134(8) 0.071(7) -0.009(6) 0.035(6) 0.018(7)
O25 0.23(2) 0.124(15) 0.094(9) 0.000 0.000 0.005(19)
C3F 0.109(8) 0.124(8) 0.087(7) -0.033(7) 0.030(6) 0.037(7)
O34 0.175(9) 0.186(9) 0.145(9) 0.011(8) -0.006(8) 0.030(8)
O33 0.175(9) 0.186(9) 0.145(9) 0.011(8) -0.006(8) 0.030(8)
O32 0.175(9) 0.186(9) 0.145(9) 0.011(8) -0.006(8) 0.030(8)
C4F 0.065(6) 0.096(7) 0.091(7) -0.009(6) 0.030(5) 0.038(6)
O44 0.176(10) 0.185(10) 0.149(9) -0.003(9) -0.012(9) 0.013(9)
O43 0.176(10) 0.185(10) 0.149(9) -0.003(9) -0.012(9) 0.013(9)
O42 0.176(10) 0.185(10) 0.149(9) -0.003(9) -0.012(9) 0.013(9)
C5F 0.061(6) 0.138(7) 0.097(6) -0.003(7) 0.010(6) 0.027(6)
C6F 0.059(6) 0.144(8) 0.103(7) 0.001(7) -0.009(6) 0.039(6)
C7F 0.041(5) 0.126(7) 0.093(6) 0.009(6) -0.013(5) -0.002(5)
C8F 0.054(6) 0.103(7) 0.087(7) -0.004(7) -0.002(7) -0.024(6)
C9F 0.056(6) 0.098(7) 0.086(6) 0.004(6) 0.014(6) -0.024(6)
C10F 0.060(5) 0.127(6) 0.097(6) 0.003(6) 0.015(5) -0.011(5)
C11F 0.082(6) 0.124(7) 0.084(6) 0.015(6) 0.046(5) -0.004(6)
C12F 0.106(7) 0.112(7) 0.092(7) 0.010(6) 0.035(6) -0.022(6)
C13F 0.114(7) 0.083(7) 0.072(6) 0.021(6) 0.021(6) -0.008(6)
C14F 0.125(9) 0.084(8) 0.075(7) 0.032(6) 0.003(6) -0.004(7)
C17F 0.088(6) 0.109(7) 0.093(7) 0.009(6) 0.013(6) -0.044(6)
C8G 0.063(6) 0.115(7) 0.098(6) 0.004(7) 0.002(7) -0.019(6)
C9G 0.079(6) 0.104(7) 0.105(7) 0.003(7) 0.003(7) -0.027(6)
N1A 0.065(6) 0.063(7) 0.053(5) 0.002(6) 0.009(5) -0.010(5)
N38A 0.069(6) 0.064(7) 0.057(6) -0.005(6) 0.008(6) -0.003(6)
N1B 0.067(7) 0.064(8) 0.056(6) 0.000(7) 0.003(6) -0.008(6)
N38B 0.071(7) 0.070(7) 0.060(6) -0.005(6) 0.006(6) 0.002(6)
O18A 0.071(6) 0.088(7) 0.077(6) -0.001(6) -0.009(5) -0.018(6)
O19A 0.048(4) 0.079(6) 0.083(6) 0.012(7) -0.003(6) -0.008(4)
O20A 0.066(6) 0.092(7) 0.076(6) 0.010(6) 0.009(5) -0.017(6)
O41A 0.133(8) 0.127(9) 0.133(8) -0.019(8) -0.005(7) 0.007(8)
O45A 0.087(7) 0.134(9) 0.135(8) 0.000(8) 0.006(7) -0.007(7)
O49A 0.126(8) 0.134(8) 0.126(8) 0.021(7) 0.002(7) -0.017(7)
O18B 0.067(6) 0.084(7) 0.078(6) -0.006(7) -0.012(6) -0.009(7)
O19B 0.058(5) 0.090(7) 0.087(7) 0.005(7) -0.001(6) -0.004(5)
O20B 0.070(6) 0.096(7) 0.084(6) 0.018(6) 0.014(6) -0.013(7)
O41B 0.128(9) 0.119(9) 0.123(9) -0.024(8) -0.001(8) -0.007(8)
O45B 0.088(7) 0.125(9) 0.128(8) 0.009(8) 0.008(8) -0.004(7)
O49B 0.117(8) 0.116(8) 0.102(8) 0.037(7) 0.009(8) -0.012(8)
Pd01 0.0605(10) 0.0593(10) 0.0501(5) 0.000 0.000 0.0001(8)

loop_
_atom_type_symbol
_atom_type_description
_atom_type_scat_dispersion_real
_atom_type_scat_dispersion_imag
_atom_type_scat_source
C C 0.0033 0.0016 'International Tables Vol C Tables 4.2.6.8 and 6.1.1.4'
H H 0.0000 0.0000 'International Tables Vol C Tables 4.2.6.8 and 6.1.1.4'
N N 0.0061 0.0033 'International Tables Vol C Tables 4.2.6.8 and 6.1.1.4'
O O 0.0106 0.0060 'International Tables Vol C Tables 4.2.6.8 and 6.1.1.4'
Pd Pd -0.9988 1.0072 'International Tables Vol C Tables 4.2.6.8 and 6.1.1.4'

loop_
_geom_angle_atom_site_label_1
_geom_angle_atom_site_label_2
_geom_angle_atom_site_label_3
_geom_angle
_geom_angle_site_symmetry_1
_geom_angle_site_symmetry_3
_geom_angle_publ_flag
O32 N31 O33 120.3(10) . . ?
O32 N31 O34 119.8(10) . . ?
O33 N31 O34 119.7(10) . . ?
O44 N41 O42 119.6(13) . . ?
O44 N41 O43 120.6(13) . . ?
O42 N41 O43 119.8(18) . . ?
N1A C2A C3A 124.4(18) . . ?
N1A C2A H2AA 117.8 . . ?
C3A C2A H2AA 117.8 . . ?
C2A C3A C4A 116(2) . . ?
C2A C3A H3AA 122.0 . . ?
C4A C3A H3AA 122.0 . . ?
C5A C4A C3A 121(3) . . ?
C5A C4A H4AA 119.6 . . ?
C3A C4A H4AA 119.6 . . ?
C4A C5A C6A 119(2) . . ?
C4A C5A C8A 120(2) . . ?
C6A C5A C8A 120.2(19) . . ?
N1A C6A C5A 120.7(18) . . ?
N1A C6A H6AA 119.6 . . ?
C5A C6A H6AA 119.6 . . ?
C16A C7A C8A 118.7(16) . . ?
C16A C7A C12A 120.2(17) . . ?
C8A C7A C12A 121.1(18) . . ?
C9A C8A C7A 116(2) . . ?
C9A C8A C5A 114.6(18) . . ?
C7A C8A C5A 128.6(19) . . ?
C8A C9A C10A 122(2) . . ?
C8A C9A H9AA 119.0 . . ?
C10A C9A H9AA 119.0 . . ?
C11A C10A C9A 122(2) . . ?
C11A C10A H10A 119.0 . . ?
C9A C10A H10A 119.0 . . ?
C10A C11A C12A 116(2) . . ?
C10A C11A C17A 123.2(17) . . ?
C12A C11A C17A 120.4(18) . . ?
C13A C12A C11A 121.8(17) . . ?
C13A C12A C7A 116.2(18) . . ?
C11A C12A C7A 122.0(18) . . ?
C14A C13A C12A 122(2) . . ?
C14A C13A H13A 119.0 . . ?
C12A C13A H13A 119.0 . . ?
C13A C14A C15A 123(2) . . ?
C13A C14A H14A 118.5 . . ?
C15A C14A H14A 118.5 . . ?
C16A C15A C14A 114(2) . . ?
C16A C15A H15A 122.9 . . ?
C14A C15A H15A 122.9 . . ?
C15A C16A C7A 124(2) . . ?
C15A C16A H16A 117.9 . . ?
C7A C16A H16A 117.9 . . ?
C18A C17A C22A 120.0 . . ?
C18A C17A C11A 127.4(16) . . ?
C22A C17A C11A 112.6(16) . . ?
O18A C18A C19A 126.4(17) . . ?
O18A C18A C17A 113.4(17) . . ?
C19A C18A C17A 120.0 . . ?
O19A C19A C18A 114(2) . . ?
O19A C19A C20A 125(2) . . ?
C18A C19A C20A 120.0 . . ?
C21A C20A C19A 120.0 . . ?
C21A C20A O20A 122.1(16) . . ?
C19A C20A O20A 117.9(16) . . ?
C22A C21A C20A 120.0 . . ?
C22A C21A C24A 122.3(16) . . ?
C20A C21A C24A 117.3(16) . . ?
C21A C22A C17A 120.0 . . ?
C21A C22A H22A 120.0 . . ?
C17A C22A H22A 120.0 . . ?
C24A C23A C28A 121.0(18) . . ?
C24A C23A C32A 117.5(18) . . ?
C28A C23A C32A 121.3(18) . . ?
C25A C24A C23A 121(2) . . ?
C25A C24A C21A 117.6(17) . . ?
C23A C24A C21A 120.9(19) . . ?
C24A C25A C26A 118(2) . . ?
C24A C25A H25A 120.8 . . ?
C26A C25A H25A 120.8 . . ?
C27A C26A C25A 120(2) . . ?
C27A C26A H26A 119.8 . . ?
C25A C26A H26A 119.8 . . ?
C26A C27A C28A 121(2) . . ?
C26A C27A C36A 116.6(19) . . ?
C28A C27A C36A 122(2) . . ?
C29A C28A C23A 116.2(18) . . ?
C29A C28A C27A 126.6(18) . . ?
C23A C28A C27A 117.1(18) . . ?
C30A C29A C28A 121(2) . . ?
C30A C29A H29A 119.6 . . ?
C28A C29A H29A 119.6 . . ?
C29A C30A C31A 124(2) . . ?
C29A C30A H30A 118.0 . . ?
C31A C30A H30A 118.1 . . ?
C30A C31A C32A 115(2) . . ?
C30A C31A H31A 122.7 . . ?
C32A C31A H31A 122.7 . . ?
C31A C32A C23A 122(2) . . ?
C31A C32A H32A 118.8 . . ?
C23A C32A H32A 118.8 . . ?
N38A C33A C34A 118(2) . . ?
N38A C33A H33A 121.0 . . ?
C34A C33A H33A 121.0 . . ?
C33A C34A C35A 121(3) . . ?
C33A C34A H34A 119.4 . . ?
C35A C34A H34A 119.4 . . ?
C36A C35A C34A 121(3) . . ?
C36A C35A H35A 119.7 . . ?
C34A C35A H35A 119.7 . . ?
C37A C36A C35A 114(3) . . ?
C37A C36A C27A 123(2) . . ?
C35A C36A C27A 123(2) . . ?
N38A C37A C36A 125(2) . . ?
N38A C37A H37A 117.4 . . ?
C36A C37A H37A 117.4 . . ?
O18A C39A C40A 115(2) . . ?
O18A C39A H39A 108.5 . . ?
C40A C39A H39A 108.5 . . ?
O18A C39A H39B 108.5 . . ?
C40A C39A H39B 108.5 . . ?
H39A C39A H39B 107.5 . . ?
O41A C40A C39A 104(2) . . ?
O41A C40A H40A 111.0 . . ?
C39A C40A H40A 111.0 . . ?
O41A C40A H40B 111.0 . . ?
C39A C40A H40B 111.0 . . ?
H40A C40A H40B 109.0 . . ?
O41A C42A H42A 109.5 . . ?
O41A C42A H42B 109.5 . . ?
H42A C42A H42B 109.5 . . ?
O41A C42A H42C 109.5 . . ?
H42A C42A H42C 109.5 . . ?
H42B C42A H42C 109.5 . . ?
O19A C43A C44A 107.2(17) . . ?
O19A C43A H43A 110.3 . . ?
C44A C43A H43A 110.3 . . ?
O19A C43A H43B 110.3 . . ?
C44A C43A H43B 110.3 . . ?
H43A C43A H43B 108.5 . . ?
O45A C44A C43A 108(2) . . ?
O45A C44A H44A 110.1 . . ?
C43A C44A H44A 110.1 . . ?
O45A C44A H44B 110.1 . . ?
C43A C44A H44B 110.1 . . ?
H44A C44A H44B 108.4 . . ?
O45A C46A H46A 109.5 . . ?
O45A C46A H46B 109.5 . . ?
H46A C46A H46B 109.5 . . ?
O45A C46A H46C 109.5 . . ?
H46A C46A H46C 109.5 . . ?
H46B C46A H46C 109.5 . . ?
O20A C47A C48A 108(2) . . ?
O20A C47A H47A 110.0 . . ?
C48A C47A H47A 110.0 . . ?
O20A C47A H47B 110.0 . . ?
C48A C47A H47B 110.0 . . ?
H47A C47A H47B 108.4 . . ?
O49A C48A C47A 126(2) . . ?
O49A C48A H48A 105.7 . . ?
C47A C48A H48A 105.7 . . ?
O49A C48A H48B 105.7 . . ?
C47A C48A H48B 105.7 . . ?
H48A C48A H48B 106.2 . . ?
O49A C50A H50A 109.5 . . ?
O49A C50A H50B 109.4 . . ?
H50A C50A H50B 109.5 . . ?
O49A C50A H50C 109.5 . . ?
H50A C50A H50C 109.5 . . ?
H50B C50A H50C 109.5 . . ?
N1B C2B C3B 125(2) . . ?
N1B C2B H2BA 117.4 . . ?
C3B C2B H2BA 117.3 . . ?
C2B C3B C4B 117(3) . . ?
C2B C3B H3BA 121.3 . . ?
C4B C3B H3BA 121.3 . . ?
C5B C4B C3B 116(3) . . ?
C5B C4B H4BA 121.9 . . ?
C3B C4B H4BA 121.9 . . ?
C4B C5B C6B 125(3) . . ?
C4B C5B C8B 120(3) . . ?
C6B C5B C8B 115(3) . . ?
N1B C6B C5B 117(2) . . ?
N1B C6B H6BA 121.6 . . ?
C5B C6B H6BA 121.6 . . ?
C12B C7B C8B 119(3) . . ?
C12B C7B C16B 117(3) . . ?
C8B C7B C16B 123(2) . . ?
C7B C8B C9B 118(3) . . ?
C7B C8B C5B 125(2) . . ?
C9B C8B C5B 117(2) . . ?
C8B C9B C10B 118(3) . . ?
C8B C9B H9BA 121.0 . . ?
C10B C9B H9BA 121.0 . . ?
C11B C10B C9B 121(3) . . ?
C11B C10B H10B 119.6 . . ?
C9B C10B H10B 119.6 . . ?
C10B C11B C12B 115(3) . . ?
C10B C11B C17B 118(2) . . ?
C12B C11B C17B 126(3) . . ?
C7B C12B C13B 117(3) . . ?
C7B C12B C11B 123(3) . . ?
C13B C12B C11B 120(3) . . ?
C14B C13B C12B 127(3) . . ?
C14B C13B H13B 116.4 . . ?
C12B C13B H13B 116.4 . . ?
C15B C14B C13B 114(3) . . ?
C15B C14B H14B 123.1 . . ?
C13B C14B H14B 123.1 . . ?
C14B C15B C16B 121(3) . . ?
C14B C15B H15B 119.5 . . ?
C16B C15B H15B 119.5 . . ?
C15B C16B C7B 123(3) . . ?
C15B C16B H16B 118.4 . . ?
C7B C16B H16B 118.4 . . ?
C18B C17B C22B 120.0 . . ?
C18B C17B C11B 119(2) . . ?
C22B C17B C11B 121(2) . . ?
O18B C18B C17B 125(2) . . ?
O18B C18B C19B 115(2) . . ?
C17B C18B C19B 120.0 . . ?
O19B C19B C20B 110(3) . . ?
O19B C19B C18B 128(3) . . ?
C20B C19B C18B 120.0 . . ?
O20B C20B C19B 125(2) . . ?
O20B C20B C21B 114(2) . . ?
C19B C20B C21B 120.0 . . ?
C22B C21B C20B 120.0 . . ?
C22B C21B C24B 113(2) . . ?
C20B C21B C24B 127(2) . . ?
C21B C22B C17B 120.0 . . ?
C21B C22B H22B 120.0 . . ?
C17B C22B H22B 120.0 . . ?
C28B C23B C32B 117(3) . . ?
C28B C23B C24B 121(3) . . ?
C32B C23B C24B 122(3) . . ?
C25B C24B C23B 120(3) . . ?
C25B C24B C21B 120(2) . . ?
C23B C24B C21B 119(2) . . ?
C24B C25B C26B 116(3) . . ?
C24B C25B H25B 122.1 . . ?
C26B C25B H25B 122.2 . . ?
C27B C26B C25B 121(3) . . ?
C27B C26B H26B 119.7 . . ?
C25B C26B H26B 119.7 . . ?
C26B C27B C28B 119(3) . . ?
C26B C27B C36B 120(3) . . ?
C28B C27B C36B 121(3) . . ?
C23B C28B C29B 123(3) . . ?
C23B C28B C27B 118(3) . . ?
C29B C28B C27B 119(2) . . ?
C30B C29B C28B 122(3) . . ?
C30B C29B H29B 119.0 . . ?
C28B C29B H29B 119.0 . . ?
C29B C30B C31B 113(3) . . ?
C29B C30B H30B 123.6 . . ?
C31B C30B H30B 123.7 . . ?
C30B C31B C32B 127(3) . . ?
C30B C31B H31B 116.6 . . ?
C32B C31B H31B 116.6 . . ?
C23B C32B C31B 118(3) . . ?
C23B C32B H32B 121.0 . . ?
C31B C32B H32B 121.1 . . ?
N38B C33B C34B 118(3) . . ?
N38B C33B H33B 121.2 . . ?
C34B C33B H33B 121.2 . . ?
C33B C34B C35B 120(3) . . ?
C33B C34B H34B 120.2 . . ?
C35B C34B H34B 120.2 . . ?
C34B C35B C36B 125(3) . . ?
C34B C35B H35B 117.3 . . ?
C36B C35B H35B 117.3 . . ?
C37B C36B C35B 109(4) . . ?
C37B C36B C27B 128(3) . . ?
C35B C36B C27B 123(3) . . ?
N38B C37B C36B 128(3) . . ?
N38B C37B H37B 116.0 . . ?
C36B C37B H37B 116.0 . . ?
O18B C39B C40B 115(3) . . ?
O18B C39B H39C 108.6 . . ?
C40B C39B H39C 108.6 . . ?
O18B C39B H39D 108.6 . . ?
C40B C39B H39D 108.6 . . ?
H39C C39B H39D 107.6 . . ?
O41B C40B C39B 100(3) . . ?
O41B C40B H40C 111.7 . . ?
C39B C40B H40C 111.8 . . ?
O41B C40B H40D 111.7 . . ?
C39B C40B H40D 111.7 . . ?
H40C C40B H40D 109.5 . . ?
O41B C42B H42D 109.5 . . ?
O41B C42B H42E 109.5 . . ?
H42D C42B H42E 109.5 . . ?
O41B C42B H42F 109.5 . . ?
H42D C42B H42F 109.5 . . ?
H42E C42B H42F 109.5 . . ?
O19B C43B C44B 105(2) . . ?
O19B C43B H43C 110.8 . . ?
C44B C43B H43C 110.8 . . ?
O19B C43B H43D 110.8 . . ?
C44B C43B H43D 110.8 . . ?
H43C C43B H43D 108.9 . . ?
O45B C44B C43B 104(3) . . ?
O45B C44B H44C 110.9 . . ?
C43B C44B H44C 110.9 . . ?
O45B C44B H44D 110.9 . . ?
C43B C44B H44D 110.9 . . ?
H44C C44B H44D 108.9 . . ?
O45B C46B H46D 109.5 . . ?
O45B C46B H46E 109.5 . . ?
H46D C46B H46E 109.5 . . ?
O45B C46B H46F 109.5 . . ?
H46D C46B H46F 109.5 . . ?
H46E C46B H46F 109.5 . . ?
O20B C47B C48B 117(3) . . ?
O20B C47B H47C 108.1 . . ?
C48B C47B H47C 108.1 . . ?
O20B C47B H47D 108.1 . . ?
C48B C47B H47D 108.1 . . ?
H47C C47B H47D 107.3 . . ?
O49B C48B C47B 119(3) . . ?
O49B C48B H48C 107.6 . . ?
C47B C48B H48C 107.6 . . ?
O49B C48B H48D 107.6 . . ?
C47B C48B H48D 107.6 . . ?
H48C C48B H48D 107.0 . . ?
O49B C50B H50D 109.5 . . ?
O49B C50B H50E 109.5 . . ?
H50D C50B H50E 109.5 . . ?
O49B C50B H50F 109.5 . . ?
H50D C50B H50F 109.5 . . ?
H50E C50B H50F 109.5 . . ?
C1F C1F C2F 120(2) 2_565 . ?
C1F C1F C13F 105.9(19) 2_565 2_565 ?
C2F C1F C13F 121.1(13) . 2_565 ?
C11F C2F C3F 113.0(13) . . ?
C11F C2F C1F 133.6(16) . . ?
C3F C2F C1F 103.9(13) . . ?
C2F C3F C4F 124.7(13) . . ?
C2F C3F C14F 104.9(12) . 2_565 ?
C4F C3F C14F 115.8(12) . 2_565 ?
C5F C4F C3F 115.2(13) . . ?
C5F C4F C9G 101.5(11) . 7_456 ?
C3F C4F C9G 131.3(13) . 7_456 ?
C5F C4F C8F 141.3(15) . 7_456 ?
C3F C4F C8F 89.3(10) . 7_456 ?
C9G C4F C8F 43.9(11) 7_456 7_456 ?
C4F C5F C6F 103.7(15) . . ?
C4F C5F C10F 125.6(13) . . ?
C6F C5F C10F 113.3(9) . . ?
C5F C6F C7F 109.9(8) . . ?
C5F C6F C17F 122.7(16) . 7_456 ?
C7F C6F C17F 117.9(13) . 7_456 ?
C5F C6F C9G 79.6(13) . 7_456 ?
C7F C6F C9G 151.9(13) . 7_456 ?
C17F C6F C9G 43.6(7) 7_456 7_456 ?
C8F C7F C6F 133.0(15) . . ?
C8F C7F C8G 36.7(12) . . ?
C6F C7F C8G 99.2(9) . . ?
C8F C7F C14F 95.8(13) . 7_456 ?
C6F C7F C14F 116.2(13) . 7_456 ?
C8G C7F C14F 130.4(14) . 7_456 ?
C8G C8F C9G 83.2(18) . . ?
C8G C8F C9F 45.3(16) . . ?
C9G C8F C9F 37.9(15) . . ?
C8G C8F C7F 72.8(11) . . ?
C9G C8F C7F 151(2) . . ?
C9F C8F C7F 116(2) . . ?
C8G C8F C4F 144(3) . 8_556 ?
C9G C8F C4F 65.1(15) . 8_556 ?
C9F C8F C4F 101.6(19) . 8_556 ?
C7F C8F C4F 130.2(15) . 8_556 ?
C9G C9F C8G 95(2) . . ?
C9G C9F C17F 75.6(16) . . ?
C8G C9F C17F 157(3) . . ?
C9G C9F C10F 156(4) . . ?
C8G C9F C10F 72.0(10) . . ?
C17F C9F C10F 108.7(8) . . ?
C9G C9F C8F 55.8(17) . . ?
C8G C9F C8F 39.2(15) . . ?
C17F C9F C8F 127(2) . . ?
C10F C9F C8F 109(2) . . ?
C11F C10F C9F 105.6(7) . . ?
C11F C10F C5F 110.9(11) . . ?
C9F C10F C5F 136.5(13) . . ?
C11F C10F C8G 143.9(12) . . ?
C9F C10F C8G 41.5(11) . . ?
C5F C10F C8G 95.9(9) . . ?
C12F C11F C10F 107.1(6) . . ?
C12F C11F C2F 111.2(14) . . ?
C10F C11F C2F 128.4(13) . . ?
C17F C12F C13F 124.5(15) . . ?
C17F C12F C11F 108.7(8) . . ?
C13F C12F C11F 116.2(15) . . ?
C12F C13F C14F 119.3(17) . . ?
C12F C13F C1F 130.6(15) . 2_565 ?
C14F C13F C1F 94.0(13) . 2_565 ?
C13F C14F C7F 123.8(17) . 8_556 ?
C13F C14F C3F 115.0(14) . 2_565 ?
C7F C14F C3F 107.4(12) 8_556 2_565 ?
C12F C17F C9F 109.6(8) . . ?
C12F C17F C9G 143.6(13) . . ?
C9F C17F C9G 37.0(13) . . ?
C12F C17F C6F 118.2(14) . 8_556 ?
C9F C17F C6F 120.8(16) . 8_556 ?
C9G C17F C6F 85.4(12) . 8_556 ?
C8F C8G C9F 95.4(15) . . ?
C8F C8G C9G 56.8(16) . . ?
C9F C8G C9G 38.6(15) . . ?
C8F C8G C7F 70.5(10) . . ?
C9F C8G C7F 159(2) . . ?
C9G C8G C7F 125.0(17) . . ?
C8F C8G C10F 153(3) . . ?
C9F C8G C10F 66.5(8) . . ?
C9G C8G C10F 103.0(16) . . ?
C7F C8G C10F 119.9(9) . . ?
C9F C9G C8F 86.3(15) . . ?
C9F C9G C8G 46.4(17) . . ?
C8F C9G C8G 39.9(14) . . ?
C9F C9G C17F 67.4(18) . . ?
C8F C9G C17F 146(2) . . ?
C8G C9G C17F 110.9(18) . . ?
C9F C9G C4F 152(3) . 8_556 ?
C8F C9G C4F 71.0(17) . 8_556 ?
C8G C9G C4F 109.3(16) . 8_556 ?
C17F C9G C4F 125.1(15) . 8_556 ?
C9F C9G C6F 116.5(19) . 8_556 ?
C8F C9G C6F 139(2) . 8_556 ?
C8G C9G C6F 146.9(17) . 8_556 ?
C17F C9G C6F 51.0(9) . 8_556 ?
C4F C9G C6F 75.1(11) 8_556 8_556 ?
C2A N1A C6A 118.6(13) . . ?
C2A N1A Pd01 120.7(14) . . ?
C6A N1A Pd01 120.6(14) . . ?
C33A N38A C37A 119.7(16) . . ?
C33A N38A Pd01 117.2(16) . 7_456 ?
C37A N38A Pd01 121.3(16) . 7_456 ?
C2B N1B C6B 118.7(15) . . ?
C2B N1B Pd01 122.6(18) . . ?
C6B N1B Pd01 118.6(18) . . ?
C33B N38B C37B 119.5(16) . . ?
C33B N38B Pd01 123(3) . 7_456 ?
C37B N38B Pd01 114(2) . 7_456 ?
C18A O18A C39A 117.4(12) . . ?
C19A O19A C43A 116.0(11) . . ?
C47A O20A C20A 114.1(12) . . ?
C40A O41A C42A 112.7(16) . . ?
C44A O45A C46A 110.1(15) . . ?
C48A O49A C50A 110.0(15) . . ?
C18B O18B C39B 113.3(12) . . ?
C43B O19B C19B 116.1(14) . . ?
C20B O20B C47B 114.2(13) . . ?
C42B O41B C40B 110.4(16) . . ?
C46B O45B C44B 110.3(16) . . ?
C50B O49B C48B 107.1(15) . . ?
N1A Pd01 N1A 176.1(16) 2_565 . ?
N1A Pd01 N38B 88(2) 2_565 7_456 ?
N1A Pd01 N38B 92(2) . 7_456 ?
N1A Pd01 N38B 92(2) 2_565 8_556 ?
N1A Pd01 N38B 88(2) . 8_556 ?
N38B Pd01 N38B 179(3) 7_456 8_556 ?
N1A Pd01 N38A 92.4(14) 2_565 7_456 ?
N1A Pd01 N38A 87.6(14) . 7_456 ?
N38B Pd01 N38A 4(3) 7_456 7_456 ?
N38B Pd01 N38A 176(3) 8_556 7_456 ?
N1A Pd01 N38A 87.6(14) 2_565 8_556 ?
N1A Pd01 N38A 92.4(14) . 8_556 ?
N38A Pd01 N38A 179(2) 7_456 8_556 ?
N1A Pd01 N1B 7.5(15) 2_565 2_565 ?
N1A Pd01 N1B 172.2(14) . 2_565 ?
N38B Pd01 N1B 80.8(19) 7_456 2_565 ?
N38B Pd01 N1B 99.2(19) 8_556 2_565 ?
N38A Pd01 N1B 85.0(16) 7_456 2_565 ?
N38A Pd01 N1B 95.0(16) 8_556 2_565 ?
N38B Pd01 N1B 99.2(19) 7_456 . ?
N38B Pd01 N1B 80.8(19) 8_556 . ?
N1B Pd01 N1B 179(2) 2_565 . ?

loop_
_geom_bond_atom_site_label_1
_geom_bond_atom_site_label_2
_geom_bond_distance
_geom_bond_site_symmetry_2
_geom_bond_publ_flag
N31 O32 1.308(15) . ?
N31 O33 1.309(15) . ?
N31 O34 1.311(15) . ?
N41 O44 1.30(3) . ?
N41 O42 1.312(17) . ?
N41 O43 1.315(17) . ?
C2A N1A 1.351(12) . ?
C2A C3A 1.382(11) . ?
C2A H2AA 0.9400 . ?
C3A C4A 1.398(11) . ?
C3A H3AA 0.9400 . ?
C4A C5A 1.382(11) . ?
C4A H4AA 0.9400 . ?
C5A C6A 1.393(11) . ?
C5A C8A 1.45(3) . ?
C6A N1A 1.356(11) . ?
C6A H6AA 0.9400 . ?
C7A C16A 1.401(10) . ?
C7A C8A 1.406(10) . ?
C7A C12A 1.407(10) . ?
C8A C9A 1.393(11) . ?
C9A C10A 1.401(11) . ?
C9A H9AA 0.9400 . ?
C10A C11A 1.386(11) . ?
C10A H10A 0.9400 . ?
C11A C12A 1.399(10) . ?
C11A C17A 1.53(3) . ?
C12A C13A 1.395(10) . ?
C13A C14A 1.392(11) . ?
C13A H13A 0.9400 . ?
C14A C15A 1.395(11) . ?
C14A H14A 0.9400 . ?
C15A C16A 1.392(11) . ?
C15A H15A 0.9400 . ?
C16A H16A 0.9400 . ?
C17A C18A 1.3900 . ?
C17A C22A 1.3900 . ?
C18A O18A 1.374(10) . ?
C18A C19A 1.3900 . ?
C19A O19A 1.387(10) . ?
C19A C20A 1.3900 . ?
C20A C21A 1.3900 . ?
C20A O20A 1.393(10) . ?
C21A C22A 1.3900 . ?
C21A C24A 1.57(3) . ?
C22A H22A 0.9400 . ?
C23A C24A 1.399(10) . ?
C23A C28A 1.400(10) . ?
C23A C32A 1.404(11) . ?
C24A C25A 1.388(11) . ?
C25A C26A 1.392(11) . ?
C25A H25A 0.9400 . ?
C26A C27A 1.392(11) . ?
C26A H26A 0.9400 . ?
C27A C28A 1.408(10) . ?
C27A C36A 1.46(4) . ?
C28A C29A 1.392(11) . ?
C29A C30A 1.388(11) . ?
C29A H29A 0.9400 . ?
C30A C31A 1.394(11) . ?
C30A H30A 0.9400 . ?
C31A C32A 1.394(11) . ?
C31A H31A 0.9400 . ?
C32A H32A 0.9400 . ?
C33A N38A 1.349(12) . ?
C33A C34A 1.381(11) . ?
C33A H33A 0.9400 . ?
C34A C35A 1.393(11) . ?
C34A H34A 0.9400 . ?
C35A C36A 1.390(11) . ?
C35A H35A 0.9400 . ?
C36A C37A 1.384(12) . ?
C37A N38A 1.355(12) . ?
C37A H37A 0.9400 . ?
C39A O18A 1.376(13) . ?
C39A C40A 1.479(19) . ?
C39A H39A 0.9800 . ?
C39A H39B 0.9800 . ?
C40A O41A 1.370(13) . ?
C40A H40A 0.9800 . ?
C40A H40B 0.9800 . ?
C42A O41A 1.372(14) . ?
C42A H42A 0.9700 . ?
C42A H42B 0.9700 . ?
C42A H42C 0.9700 . ?
C43A O19A 1.389(13) . ?
C43A C44A 1.479(19) . ?
C43A H43A 0.9800 . ?
C43A H43B 0.9800 . ?
C44A O45A 1.383(13) . ?
C44A H44A 0.9800 . ?
C44A H44B 0.9800 . ?
C46A O45A 1.392(13) . ?
C46A H46A 0.9700 . ?
C46A H46B 0.9700 . ?
C46A H46C 0.9700 . ?
C47A O20A 1.392(13) . ?
C47A C48A 1.474(19) . ?
C47A H47A 0.9800 . ?
C47A H47B 0.9800 . ?
C48A O49A 1.380(13) . ?
C48A H48A 0.9800 . ?
C48A H48B 0.9800 . ?
C50A O49A 1.386(13) . ?
C50A H50A 0.9700 . ?
C50A H50B 0.9700 . ?
C50A H50C 0.9700 . ?
C2B N1B 1.350(12) . ?
C2B C3B 1.383(12) . ?
C2B H2BA 0.9400 . ?
C3B C4B 1.392(12) . ?
C3B H3BA 0.9400 . ?
C4B C5B 1.391(12) . ?
C4B H4BA 0.9400 . ?
C5B C6B 1.397(12) . ?
C5B C8B 1.57(5) . ?
C6B N1B 1.359(12) . ?
C6B H6BA 0.9400 . ?
C7B C12B 1.393(11) . ?
C7B C8B 1.396(11) . ?
C7B C16B 1.400(11) . ?
C8B C9B 1.399(11) . ?
C9B C10B 1.402(11) . ?
C9B H9BA 0.9400 . ?
C10B C11B 1.391(11) . ?
C10B H10B 0.9400 . ?
C11B C12B 1.396(11) . ?
C11B C17B 1.45(3) . ?
C12B C13B 1.394(11) . ?
C13B C14B 1.392(11) . ?
C13B H13B 0.9400 . ?
C14B C15B 1.386(11) . ?
C14B H14B 0.9400 . ?
C15B C16B 1.391(11) . ?
C15B H15B 0.9400 . ?
C16B H16B 0.9400 . ?
C17B C18B 1.3900 . ?
C17B C22B 1.3900 . ?
C18B O18B 1.389(11) . ?
C18B C19B 1.3900 . ?
C19B O19B 1.386(12) . ?
C19B C20B 1.3900 . ?
C20B O20B 1.389(12) . ?
C20B C21B 1.3900 . ?
C21B C22B 1.3900 . ?
C21B C24B 1.57(4) . ?
C22B H22B 0.9400 . ?
C23B C28B 1.392(11) . ?
C23B C32B 1.395(11) . ?
C23B C24B 1.397(11) . ?
C24B C25B 1.397(11) . ?
C25B C26B 1.402(11) . ?
C25B H25B 0.9400 . ?
C26B C27B 1.399(11) . ?
C26B H26B 0.9400 . ?
C27B C28B 1.400(11) . ?
C27B C36B 1.53(5) . ?
C28B C29B 1.397(11) . ?
C29B C30B 1.386(11) . ?
C29B H29B 0.9400 . ?
C30B C31B 1.396(11) . ?
C30B H30B 0.9400 . ?
C31B C32B 1.397(11) . ?
C31B H31B 0.9400 . ?
C32B H32B 0.9400 . ?
C33B N38B 1.352(13) . ?
C33B C34B 1.384(12) . ?
C33B H33B 0.9400 . ?
C34B C35B 1.387(12) . ?
C34B H34B 0.9400 . ?
C35B C36B 1.394(12) . ?
C35B H35B 0.9400 . ?
C36B C37B 1.387(12) . ?
C37B N38B 1.354(13) . ?
C37B H37B 0.9400 . ?
C39B O18B 1.402(13) . ?
C39B C40B 1.48(2) . ?
C39B H39C 0.9800 . ?
C39B H39D 0.9800 . ?
C40B O41B 1.389(14) . ?
C40B H40C 0.9800 . ?
C40B H40D 0.9800 . ?
C42B O41B 1.380(14) . ?
C42B H42D 0.9700 . ?
C42B H42E 0.9700 . ?
C42B H42F 0.9700 . ?
C43B O19B 1.381(14) . ?
C43B C44B 1.475(19) . ?
C43B H43C 0.9800 . ?
C43B H43D 0.9800 . ?
C44B O45B 1.390(14) . ?
C44B H44C 0.9800 . ?
C44B H44D 0.9800 . ?
C46B O45B 1.385(14) . ?
C46B H46D 0.9700 . ?
C46B H46E 0.9700 . ?
C46B H46F 0.9700 . ?
C47B O20B 1.392(14) . ?
C47B C48B 1.47(2) . ?
C47B H47C 0.9800 . ?
C47B H47D 0.9800 . ?
C48B O49B 1.403(14) . ?
C48B H48C 0.9800 . ?
C48B H48D 0.9800 . ?
C50B O49B 1.402(14) . ?
C50B H50D 0.9700 . ?
C50B H50E 0.9700 . ?
C50B H50F 0.9700 . ?
C1F C1F 1.32(3) 2_565 ?
C1F C2F 1.419(10) . ?
C1F C13F 1.60(2) 2_565 ?
C2F C11F 1.398(9) . ?
C2F C3F 1.399(10) . ?
C3F C4F 1.412(10) . ?
C3F C14F 1.68(2) 2_565 ?
C4F C5F 1.376(10) . ?
C4F C9G 1.54(3) 7_456 ?
C4F C8F 1.60(3) 7_456 ?
C5F C6F 1.427(10) . ?
C5F C10F 1.443(9) . ?
C6F C7F 1.431(10) . ?
C6F C17F 1.58(2) 7_456 ?
C6F C9G 2.03(2) 7_456 ?
C7F C8F 1.418(11) . ?
C7F C8G 1.436(10) . ?
C7F C14F 1.46(2) 7_456 ?
C8F C8G 0.90(3) . ?
C8F C9G 1.17(3) . ?
C8F C9F 1.416(11) . ?
C9F C9G 0.87(3) . ?
C9F C8G 1.01(3) . ?
C9F C17F 1.34(2) . ?
C9F C10F 1.398(11) . ?
C10F C11F 1.389(9) . ?
C10F C8G 1.450(10) . ?
C11F C12F 1.387(10) . ?
C12F C17F 1.325(19) . ?
C12F C13F 1.385(10) . ?
C13F C14F 1.387(10) . ?
C17F C9G 1.403(11) . ?
C8G C9G 1.391(11) . ?
N1A Pd01 1.99(2) . ?
N38A Pd01 2.05(2) 7_456 ?
N1B Pd01 2.08(3) . ?
N38B Pd01 2.00(3) 7_456 ?
